data_7125674
loop_
_publ_author_name
'Livshits-Kritsman, Yulia'
'Tumanskii, Boris'
'M\'enard, Gabriel'
'Dobrovetsky, Roman'

_publ_section_title
;
 Isolable cyclic (alkyl)(amino)carbene-phosphonyl radical adducts.
;
_journal_issue 9
_journal_name_full 'Chemical communications (Cambridge, England)'
_journal_page_first 1341
_journal_page_last 1344
_journal_paper_doi 10.1039/c9cc09244g
_journal_volume 56
_journal_year 2020
_chemical_formula_moiety 'C24 B F20, C32 H41 N O P '
_chemical_formula_sum 'C56 H41 B F20 N O P'
_chemical_formula_weight 1165.68
_space_group_crystal_system orthorhombic
_space_group_IT_number 32
_space_group_name_Hall 'P 2 -2ab'
_space_group_name_H-M_alt 'P b a 2'
_atom_sites_solution_hydrogens geom
_audit_creation_method SHELXL-2018/1
_audit_update_record
;
2019-11-21 deposited with the CCDC.	2019-12-20 downloaded from the CCDC.
;
_cell_angle_alpha 90
_cell_angle_beta 90
_cell_angle_gamma 90
_cell_formula_units_Z 8
_cell_length_a 35.439(4)
_cell_length_b 35.468(4)
_cell_length_c 7.9392(8)
_cell_measurement_reflns_used 43433
_cell_measurement_temperature 110(2)
_cell_measurement_theta_max 25.213
_cell_measurement_theta_min 1.816
_cell_volume 9979.2(19)
_computing_cell_refinement 'Saint, Bruker-AXS'
_computing_data_collection 'Apex2, Bruker-AXS'
_computing_data_reduction 'Saint, Bruker-AXS'
_computing_structure_refinement 'SHELXL-2018/1 (Sheldrick, 2018)'
_computing_structure_solution 'SHELXT 2014/4 (Sheldrick, 2014)'
_diffrn_ambient_temperature 110(2)
_diffrn_detector_area_resol_mean 1.75
_diffrn_measured_fraction_theta_full 0.986
_diffrn_measured_fraction_theta_max 0.986
_diffrn_measurement_device_type 'ApexDuo, Bruker-AXS'
_diffrn_measurement_method '1 deg. \f and \w scans'
_diffrn_radiation_type MoK\a
_diffrn_radiation_wavelength 0.71073
_diffrn_reflns_av_R_equivalents 0.0775
_diffrn_reflns_av_unetI/netI 0.0736
_diffrn_reflns_Laue_measured_fraction_full 0.986
_diffrn_reflns_Laue_measured_fraction_max 0.986
_diffrn_reflns_limit_h_max 42
_diffrn_reflns_limit_h_min -40
_diffrn_reflns_limit_k_max 42
_diffrn_reflns_limit_k_min -41
_diffrn_reflns_limit_l_max 9
_diffrn_reflns_limit_l_min -3
_diffrn_reflns_number 43433
_diffrn_reflns_point_group_measured_fraction_full 0.706
_diffrn_reflns_point_group_measured_fraction_max 0.706
_diffrn_reflns_theta_full 25.213
_diffrn_reflns_theta_max 25.213
_diffrn_reflns_theta_min 1.816
_diffrn_source 'ImuS micro-focus'
_exptl_absorpt_coefficient_mu 0.174
_exptl_absorpt_correction_T_max 0.977
_exptl_absorpt_correction_T_min 0.960
_exptl_absorpt_correction_type multi-scan
_exptl_absorpt_process_details 'Sadabs, Bruker-AXS'
_exptl_crystal_colour yellow
_exptl_crystal_density_diffrn 1.552
_exptl_crystal_description prism
_exptl_crystal_F_000 4736
_exptl_crystal_size_max 0.437
_exptl_crystal_size_mid 0.196
_exptl_crystal_size_min 0.134
_refine_diff_density_max 0.260
_refine_diff_density_min -0.357
_refine_diff_density_rms 0.054
_refine_ls_abs_structure_details
;
 Flack x determined using 2149 quotients [(I+)-(I-)]/[(I+)+(I-)]
 (Parsons, Flack and Wagner, Acta Cryst. B69 (2013) 249-259).
;
_refine_ls_abs_structure_Flack -0.03(11)
_refine_ls_extinction_method none
_refine_ls_goodness_of_fit_ref 1.019
_refine_ls_hydrogen_treatment constr
_refine_ls_matrix_type full
_refine_ls_number_parameters 1458
_refine_ls_number_reflns 12732
_refine_ls_number_restraints 1
_refine_ls_restrained_S_all 1.019
_refine_ls_R_factor_all 0.0649
_refine_ls_R_factor_gt 0.0466
_refine_ls_shift/su_max 0.000
_refine_ls_shift/su_mean 0.000
_refine_ls_structure_factor_coef Fsqd
_refine_ls_weighting_details 'w=1/[\s^2^(Fo^2^)+(0.0387P)^2^+0.2452P] where P=(Fo^2^+2Fc^2^)/3'
_refine_ls_weighting_scheme calc
_refine_ls_wR_factor_gt 0.0911
_refine_ls_wR_factor_ref 0.0982
_reflns_Friedel_coverage 0.328
_reflns_Friedel_fraction_full 0.379
_reflns_Friedel_fraction_max 0.379
_reflns_number_gt 10231
_reflns_number_total 12732
_reflns_threshold_expression 'I > 2\s(I)'
_cod_data_source_file c9cc09244g2.cif
_cod_data_source_block rom49
_cod_depositor_comments 'Adding full bibliography for 7125674--7125677.cif.'
_cod_database_code 7125674
_shelx_shelxl_version_number 2018/1
_shelx_space_group_comment
;
The symmetry employed for this shelxl refinement is uniquely defined
by the following loop, which should always be used as a source of
symmetry information in preference to the above space-group names.
They are only intended as comments.
;
_shelx_estimated_absorpt_t_min 0.928
_shelx_estimated_absorpt_t_max 0.977

loop_
_space_group_symop_operation_xyz
'x, y, z'
'-x, -y, z'
'x+1/2, -y+1/2, z'
'-x+1/2, y+1/2, z'

loop_
_atom_site_label
_atom_site_type_symbol
_atom_site_fract_x
_atom_site_fract_y
_atom_site_fract_z
_atom_site_U_iso_or_equiv
_atom_site_adp_type
_atom_site_occupancy
_atom_site_site_symmetry_order
_atom_site_calc_flag
_atom_site_refinement_flags_posn
_atom_site_refinement_flags_adp
_atom_site_refinement_flags_occupancy
P1 P 0.21005(4) 0.51056(4) 0.76600(19) 0.0224(3) Uani 1 1 d . . .
C2 C 0.23957(13) 0.50579(12) 0.5702(7) 0.0180(11) Uani 1 1 d . . .
C3 C 0.22747(14) 0.51362(13) 0.3893(7) 0.0212(12) Uani 1 1 d . . .
C4 C 0.18849(14) 0.49883(15) 0.3326(7) 0.0321(14) Uani 1 1 d . . .
H4A H 0.188502 0.471203 0.335227 0.048 Uiso 1 1 calc R U .
H4B H 0.183274 0.507498 0.217771 0.048 Uiso 1 1 calc R U .
H4C H 0.168978 0.508393 0.408934 0.048 Uiso 1 1 calc R U .
C5 C 0.22715(15) 0.55712(13) 0.3632(8) 0.0294(14) Uani 1 1 d . . .
H5A H 0.225255 0.562770 0.242693 0.044 Uiso 1 1 calc R U .
H5B H 0.250520 0.567933 0.408166 0.044 Uiso 1 1 calc R U .
H5C H 0.205475 0.568030 0.422370 0.044 Uiso 1 1 calc R U .
C6 C 0.25900(13) 0.49448(15) 0.2876(8) 0.0285(13) Uani 1 1 d . . .
H6A H 0.251097 0.468880 0.252576 0.034 Uiso 1 1 calc R U .
H6AB H 0.264867 0.509369 0.185481 0.034 Uiso 1 1 calc R U .
C7 C 0.29339(14) 0.49228(13) 0.4018(7) 0.0210(12) Uani 1 1 d . . .
C8 C 0.32262(14) 0.52359(13) 0.3769(7) 0.0255(13) Uani 1 1 d . . .
H8A H 0.333703 0.521470 0.264195 0.038 Uiso 1 1 calc R U .
H8B H 0.342527 0.521122 0.461877 0.038 Uiso 1 1 calc R U .
H8C H 0.310343 0.548201 0.388682 0.038 Uiso 1 1 calc R U .
C9 C 0.31208(15) 0.45403(13) 0.3855(7) 0.0300(14) Uani 1 1 d . . .
H9A H 0.322633 0.451305 0.272076 0.045 Uiso 1 1 calc R U .
H9B H 0.293339 0.434183 0.405051 0.045 Uiso 1 1 calc R U .
H9C H 0.332351 0.451849 0.468911 0.045 Uiso 1 1 calc R U .
N10 N 0.27487(11) 0.49640(10) 0.5782(5) 0.0178(9) Uani 1 1 d . . .
C11 C 0.29937(13) 0.49145(13) 0.7287(6) 0.0157(11) Uani 1 1 d . . .
C12 C 0.30512(13) 0.45460(14) 0.7876(7) 0.0216(12) Uani 1 1 d . . .
C13 C 0.33364(14) 0.44938(14) 0.9073(7) 0.0232(12) Uani 1 1 d . . .
H13 H 0.338325 0.424729 0.949067 0.028 Uiso 1 1 calc R U .
C14 C 0.35536(14) 0.47928(13) 0.9669(7) 0.0232(12) Uani 1 1 d . . .
H14 H 0.375255 0.475083 1.044868 0.028 Uiso 1 1 calc R U .
C15 C 0.34726(13) 0.51518(13) 0.9098(7) 0.0214(12) Uani 1 1 d . . .
H15 H 0.361536 0.535725 0.952631 0.026 Uiso 1 1 calc R U .
C16 C 0.31913(13) 0.52249(13) 0.7925(7) 0.0215(12) Uani 1 1 d . . .
C17 C 0.28151(14) 0.42024(13) 0.7449(7) 0.0247(13) Uani 1 1 d . . .
H17 H 0.264322 0.427051 0.649710 0.030 Uiso 1 1 calc R U .
C18 C 0.30501(16) 0.38615(13) 0.6909(8) 0.0365(15) Uani 1 1 d . . .
H18A H 0.321912 0.393437 0.598775 0.055 Uiso 1 1 calc R U .
H18B H 0.288187 0.365958 0.652620 0.055 Uiso 1 1 calc R U .
H18C H 0.319982 0.377204 0.786653 0.055 Uiso 1 1 calc R U .
C19 C 0.25688(15) 0.40937(14) 0.8982(7) 0.0322(14) Uani 1 1 d . . .
H19A H 0.239204 0.389409 0.865617 0.048 Uiso 1 1 calc R U .
H19B H 0.242734 0.431501 0.936487 0.048 Uiso 1 1 calc R U .
H19C H 0.273110 0.400299 0.989547 0.048 Uiso 1 1 calc R U .
C20 C 0.31087(13) 0.56435(13) 0.7557(7) 0.0232(12) Uani 1 1 d . . .
H20 H 0.290541 0.565875 0.668612 0.028 Uiso 1 1 calc R U .
C21 C 0.29673(14) 0.58326(13) 0.9176(7) 0.0280(13) Uani 1 1 d . . .
H21A H 0.287778 0.608756 0.891715 0.042 Uiso 1 1 calc R U .
H21B H 0.317393 0.584685 0.999383 0.042 Uiso 1 1 calc R U .
H21C H 0.275972 0.568428 0.965171 0.042 Uiso 1 1 calc R U .
C22 C 0.34524(14) 0.58669(14) 0.6931(8) 0.0315(14) Uani 1 1 d . . .
H22A H 0.338050 0.613079 0.675380 0.047 Uiso 1 1 calc R U .
H22B H 0.354177 0.575894 0.586760 0.047 Uiso 1 1 calc R U .
H22C H 0.365411 0.585375 0.777347 0.047 Uiso 1 1 calc R U .
O23 O 0.23382(10) 0.51337(9) 0.9171(5) 0.0325(10) Uani 1 1 d . . .
C24 C 0.18294(13) 0.55265(13) 0.7295(7) 0.0214(12) Uani 1 1 d . . .
C25 C 0.14717(13) 0.55261(14) 0.6566(7) 0.0253(13) Uani 1 1 d . . .
H25 H 0.134991 0.529407 0.631701 0.030 Uiso 1 1 calc R U .
C26 C 0.12937(15) 0.58649(14) 0.6203(8) 0.0306(14) Uani 1 1 d . . .
H26 H 0.105249 0.586484 0.568075 0.037 Uiso 1 1 calc R U .
C27 C 0.14670(14) 0.62025(14) 0.6602(7) 0.0302(14) Uani 1 1 d . . .
H27 H 0.134702 0.643387 0.632456 0.036 Uiso 1 1 calc R U .
C28 C 0.18129(15) 0.62061(13) 0.7400(8) 0.0294(14) Uani 1 1 d . . .
H28 H 0.192727 0.643905 0.769633 0.035 Uiso 1 1 calc R U .
C29 C 0.19932(14) 0.58690(13) 0.7768(8) 0.0280(13) Uani 1 1 d . . .
H29 H 0.222842 0.587092 0.834193 0.034 Uiso 1 1 calc R U .
C30 C 0.17956(13) 0.47029(13) 0.7615(7) 0.0218(12) Uani 1 1 d . . .
C31 C 0.15218(14) 0.46828(15) 0.8881(8) 0.0312(14) Uani 1 1 d . . .
H31 H 0.148447 0.489275 0.960541 0.037 Uiso 1 1 calc R U .
C32 C 0.13055(15) 0.43641(14) 0.9095(8) 0.0311(14) Uani 1 1 d . . .
H32 H 0.112283 0.435309 0.996956 0.037 Uiso 1 1 calc R U .
C33 C 0.13564(15) 0.40559(14) 0.8014(8) 0.0345(15) Uani 1 1 d . . .
H33 H 0.120467 0.383728 0.815238 0.041 Uiso 1 1 calc R U .
C34 C 0.16232(14) 0.40656(14) 0.6756(8) 0.0314(14) Uani 1 1 d . . .
H34 H 0.165845 0.385465 0.603558 0.038 Uiso 1 1 calc R U .
C35 C 0.18440(14) 0.43945(13) 0.6551(7) 0.0276(13) Uani 1 1 d . . .
H35 H 0.202722 0.440524 0.567822 0.033 Uiso 1 1 calc R U .
P36 P 0.45983(4) 0.28872(3) 0.08463(18) 0.0188(3) Uani 1 1 d . . .
C37 C 0.46332(12) 0.25927(13) 0.2815(7) 0.0153(11) Uani 1 1 d . . .
C38 C 0.46176(13) 0.27320(13) 0.4625(7) 0.0198(12) Uani 1 1 d . . .
C39 C 0.42010(13) 0.28283(14) 0.5069(7) 0.0282(14) Uani 1 1 d . . .
H39A H 0.413358 0.307191 0.457033 0.042 Uiso 1 1 calc R U .
H39B H 0.417256 0.284177 0.629541 0.042 Uiso 1 1 calc R U .
H39C H 0.403442 0.263186 0.462102 0.042 Uiso 1 1 calc R U .
C40 C 0.48601(15) 0.30809(13) 0.5066(7) 0.0290(14) Uani 1 1 d . . .
H40A H 0.512752 0.302079 0.490237 0.044 Uiso 1 1 calc R U .
H40B H 0.481678 0.315150 0.624339 0.044 Uiso 1 1 calc R U .
H40C H 0.478962 0.329141 0.433085 0.044 Uiso 1 1 calc R U .
C41 C 0.47660(14) 0.23886(13) 0.5578(7) 0.0230(12) Uani 1 1 d . . .
H41A H 0.504179 0.241011 0.575037 0.028 Uiso 1 1 calc R U .
H41B H 0.464248 0.236895 0.669289 0.028 Uiso 1 1 calc R U .
C42 C 0.46759(13) 0.20449(13) 0.4518(7) 0.0182(11) Uani 1 1 d . . .
C43 C 0.49905(13) 0.17510(13) 0.4585(7) 0.0220(12) Uani 1 1 d . . .
H43A H 0.493560 0.154833 0.378277 0.033 Uiso 1 1 calc R U .
H43B H 0.500644 0.164617 0.572498 0.033 Uiso 1 1 calc R U .
H43C H 0.523118 0.186995 0.429064 0.033 Uiso 1 1 calc R U .
C44 C 0.43014(13) 0.18526(14) 0.4940(7) 0.0234(12) Uani 1 1 d . . .
H44A H 0.409357 0.203028 0.475792 0.035 Uiso 1 1 calc R U .
H44B H 0.430326 0.177207 0.612039 0.035 Uiso 1 1 calc R U .
H44C H 0.426733 0.163225 0.421061 0.035 Uiso 1 1 calc R U .
N45 N 0.46494(10) 0.22277(11) 0.2746(6) 0.0169(9) Uani 1 1 d . . .
C46 C 0.46310(13) 0.19711(12) 0.1262(6) 0.0174(12) Uani 1 1 d . . .
C47 C 0.49735(13) 0.18435(12) 0.0573(7) 0.0174(11) Uani 1 1 d . . .
C48 C 0.49548(13) 0.15598(12) -0.0631(7) 0.0194(12) Uani 1 1 d . . .
H48 H 0.518112 0.147141 -0.113580 0.023 Uiso 1 1 calc R U .
C49 C 0.46127(13) 0.14026(13) -0.1111(7) 0.0194(12) Uani 1 1 d . . .
H49 H 0.460719 0.119948 -0.189115 0.023 Uiso 1 1 calc R U .
C50 C 0.42799(13) 0.15426(12) -0.0452(7) 0.0185(11) Uani 1 1 d . . .
H50 H 0.404717 0.143747 -0.081509 0.022 Uiso 1 1 calc R U .
C51 C 0.42753(13) 0.18349(12) 0.0737(7) 0.0168(11) Uani 1 1 d . . .
C52 C 0.53608(13) 0.20118(13) 0.0930(7) 0.0213(12) Uani 1 1 d . . .
H52 H 0.533681 0.218884 0.190486 0.026 Uiso 1 1 calc R U .
C53 C 0.56575(13) 0.17127(14) 0.1377(7) 0.0267(13) Uani 1 1 d . . .
H53A H 0.570392 0.155199 0.039395 0.040 Uiso 1 1 calc R U .
H53B H 0.556503 0.155780 0.231180 0.040 Uiso 1 1 calc R U .
H53C H 0.589282 0.183723 0.170860 0.040 Uiso 1 1 calc R U .
C54 C 0.54984(14) 0.22377(14) -0.0607(7) 0.0286(13) Uani 1 1 d . . .
H54A H 0.553659 0.206634 -0.156016 0.043 Uiso 1 1 calc R U .
H54B H 0.573718 0.236288 -0.033276 0.043 Uiso 1 1 calc R U .
H54C H 0.530915 0.242764 -0.090643 0.043 Uiso 1 1 calc R U .
C55 C 0.38892(12) 0.19908(13) 0.1194(7) 0.0201(12) Uani 1 1 d . . .
H55 H 0.392134 0.219563 0.204794 0.024 Uiso 1 1 calc R U .
C56 C 0.37063(14) 0.21580(14) -0.0393(8) 0.0299(14) Uani 1 1 d . . .
H56A H 0.388136 0.233597 -0.092257 0.045 Uiso 1 1 calc R U .
H56B H 0.347345 0.228992 -0.008266 0.045 Uiso 1 1 calc R U .
H56C H 0.364725 0.195468 -0.118640 0.045 Uiso 1 1 calc R U .
C57 C 0.36208(14) 0.16902(14) 0.1910(8) 0.0300(14) Uani 1 1 d . . .
H57A H 0.356167 0.150526 0.103210 0.045 Uiso 1 1 calc R U .
H57B H 0.338746 0.181109 0.229369 0.045 Uiso 1 1 calc R U .
H57C H 0.374228 0.156264 0.286172 0.045 Uiso 1 1 calc R U .
O58 O 0.45114(9) 0.26477(8) -0.0618(5) 0.0215(8) Uani 1 1 d . . .
C59 C 0.42286(13) 0.32204(12) 0.1289(6) 0.0178(12) Uani 1 1 d . . .
C60 C 0.38620(14) 0.31058(13) 0.0936(8) 0.0289(13) Uani 1 1 d . . .
H60 H 0.381912 0.286777 0.042181 0.035 Uiso 1 1 calc R U .
C61 C 0.35589(14) 0.33356(14) 0.1328(8) 0.0340(15) Uani 1 1 d . . .
H61 H 0.330926 0.325706 0.107030 0.041 Uiso 1 1 calc R U .
C62 C 0.36204(15) 0.36792(14) 0.2095(8) 0.0325(15) Uani 1 1 d . . .
H62 H 0.341198 0.383259 0.240519 0.039 Uiso 1 1 calc R U .
C63 C 0.39836(15) 0.38013(14) 0.2413(7) 0.0293(14) Uani 1 1 d . . .
H63 H 0.402503 0.404307 0.289413 0.035 Uiso 1 1 calc R U .
C64 C 0.42864(14) 0.35714(13) 0.2032(7) 0.0224(12) Uani 1 1 d . . .
H64 H 0.453560 0.365324 0.227746 0.027 Uiso 1 1 calc R U .
C65 C 0.50395(14) 0.31332(12) 0.0767(7) 0.0221(12) Uani 1 1 d . . .
C66 C 0.53627(14) 0.30238(14) 0.1637(8) 0.0298(14) Uani 1 1 d . . .
H66 H 0.535178 0.282138 0.241923 0.036 Uiso 1 1 calc R U .
C67 C 0.56993(15) 0.32104(15) 0.1360(9) 0.0378(16) Uani 1 1 d . . .
H67 H 0.591924 0.313735 0.196109 0.045 Uiso 1 1 calc R U .
C68 C 0.57175(16) 0.35010(15) 0.0218(9) 0.0398(17) Uani 1 1 d . . .
H68 H 0.595129 0.362497 0.002813 0.048 Uiso 1 1 calc R U .
C69 C 0.54041(16) 0.36142(15) -0.0649(8) 0.0374(16) Uani 1 1 d . . .
H69 H 0.541913 0.381800 -0.142239 0.045 Uiso 1 1 calc R U .
C70 C 0.50661(15) 0.34307(13) -0.0392(8) 0.0295(14) Uani 1 1 d . . .
H70 H 0.484891 0.350642 -0.100684 0.035 Uiso 1 1 calc R U .
B71 B 0.21187(15) 0.25210(15) 0.9232(9) 0.0200(13) Uani 1 1 d . . .
C72 C 0.24795(12) 0.25036(12) 0.7895(7) 0.0190(12) Uani 1 1 d . . .
C73 C 0.27665(13) 0.27649(13) 0.7684(7) 0.0204(12) Uani 1 1 d . . .
C74 C 0.30602(14) 0.27292(14) 0.6547(8) 0.0262(13) Uani 1 1 d . . .
C75 C 0.30761(13) 0.24188(14) 0.5550(7) 0.0251(13) Uani 1 1 d . . .
C76 C 0.28009(13) 0.21516(13) 0.5646(7) 0.0226(12) Uani 1 1 d . . .
C77 C 0.25089(13) 0.21991(13) 0.6804(7) 0.0211(12) Uani 1 1 d . . .
C78 C 0.21133(12) 0.21561(13) 1.0500(7) 0.0187(12) Uani 1 1 d . . .
C79 C 0.23918(13) 0.18836(13) 1.0713(7) 0.0218(12) Uani 1 1 d . . .
C80 C 0.23736(14) 0.15853(13) 1.1826(7) 0.0247(13) Uani 1 1 d . . .
C81 C 0.20688(14) 0.15543(13) 1.2890(7) 0.0253(13) Uani 1 1 d . . .
C82 C 0.17909(14) 0.18240(14) 1.2804(7) 0.0251(12) Uani 1 1 d . . .
C83 C 0.18188(13) 0.21119(13) 1.1666(7) 0.0215(12) Uani 1 1 d . . .
C84 C 0.17475(13) 0.25315(12) 0.7937(7) 0.0200(12) Uani 1 1 d . . .
C85 C 0.14701(14) 0.22572(14) 0.7730(7) 0.0233(12) Uani 1 1 d . . .
C86 C 0.11756(14) 0.22806(15) 0.6593(8) 0.0290(14) Uani 1 1 d . . .
C87 C 0.11420(14) 0.25940(15) 0.5598(8) 0.0288(13) Uani 1 1 d . . .
C88 C 0.14099(14) 0.28719(14) 0.5702(7) 0.0264(13) Uani 1 1 d . . .
C89 C 0.16992(14) 0.28326(13) 0.6846(7) 0.0233(13) Uani 1 1 d . . .
C90 C 0.21364(13) 0.28892(13) 1.0503(7) 0.0199(12) Uani 1 1 d . . .
C91 C 0.18673(14) 0.31720(13) 1.0728(8) 0.0250(13) Uani 1 1 d . . .
C92 C 0.19083(15) 0.34667(13) 1.1837(7) 0.0277(13) Uani 1 1 d . . .
C93 C 0.22197(15) 0.34940(14) 1.2853(8) 0.0295(13) Uani 1 1 d . . .
C94 C 0.24925(14) 0.32153(14) 1.2717(8) 0.0271(13) Uani 1 1 d . . .
C95 C 0.24414(13) 0.29263(13) 1.1607(7) 0.0216(12) Uani 1 1 d . . .
F96 F 0.27711(8) 0.30903(7) 0.8599(4) 0.0280(7) Uani 1 1 d . . .
F97 F 0.33353(8) 0.29932(8) 0.6470(5) 0.0382(9) Uani 1 1 d . . .
F98 F 0.33652(8) 0.23753(8) 0.4427(5) 0.0418(9) Uani 1 1 d . . .
F99 F 0.28191(8) 0.18374(8) 0.4681(4) 0.0347(8) Uani 1 1 d . . .
F100 F 0.22511(7) 0.19156(7) 0.6864(4) 0.0298(8) Uani 1 1 d . . .
F101 F 0.27137(7) 0.18920(7) 0.9779(4) 0.0266(7) Uani 1 1 d . . .
F102 F 0.26555(8) 0.13323(7) 1.1912(4) 0.0327(8) Uani 1 1 d . . .
F103 F 0.20472(8) 0.12698(8) 1.4012(4) 0.0371(8) Uani 1 1 d . . .
F104 F 0.14883(8) 0.17990(8) 1.3848(4) 0.0343(8) Uani 1 1 d . . .
F105 F 0.15268(7) 0.23634(7) 1.1624(4) 0.0283(7) Uani 1 1 d . . .
F106 F 0.14844(8) 0.19281(7) 0.8624(4) 0.0292(8) Uani 1 1 d . . .
F107 F 0.09175(8) 0.20013(8) 0.6485(4) 0.0389(9) Uani 1 1 d . . .
F108 F 0.08524(8) 0.26206(9) 0.4481(5) 0.0424(9) Uani 1 1 d . . .
F109 F 0.13809(9) 0.31805(8) 0.4717(4) 0.0410(9) Uani 1 1 d . . .
F110 F 0.19554(8) 0.31212(7) 0.6882(4) 0.0291(7) Uani 1 1 d . . .
F111 F 0.15390(8) 0.31660(8) 0.9865(4) 0.0322(8) Uani 1 1 d . . .
F112 F 0.16317(9) 0.37305(8) 1.1988(4) 0.0420(9) Uani 1 1 d . . .
F113 F 0.22694(9) 0.37850(8) 1.3915(4) 0.0448(9) Uani 1 1 d . . .
F114 F 0.28067(8) 0.32364(8) 1.3688(4) 0.0369(8) Uani 1 1 d . . .
F115 F 0.27266(7) 0.26691(7) 1.1533(4) 0.0275(7) Uani 1 1 d . . .
B116 B 0.500000 0.500000 0.0690(11) 0.0195(19) Uani 1 2 d S T P
C117 C 0.48323(14) 0.53297(12) 0.1939(7) 0.0209(12) Uani 1 1 d . . .
C118 C 0.50698(14) 0.55117(14) 0.3074(7) 0.0257(13) Uani 1 1 d . . .
C119 C 0.49632(15) 0.57982(13) 0.4135(7) 0.0278(14) Uani 1 1 d . . .
C120 C 0.45926(15) 0.59150(14) 0.4159(7) 0.0273(13) Uani 1 1 d . . .
C121 C 0.43415(14) 0.57436(14) 0.3124(7) 0.0240(13) Uani 1 1 d . . .
C122 C 0.44612(14) 0.54534(13) 0.2070(7) 0.0232(13) Uani 1 1 d . . .
C123 C 0.46788(13) 0.48318(13) -0.0659(7) 0.0229(12) Uani 1 1 d . . .
C124 C 0.45159(14) 0.50711(14) -0.1847(7) 0.0256(13) Uani 1 1 d . . .
C125 C 0.42748(14) 0.49563(14) -0.3087(7) 0.0265(13) Uani 1 1 d . . .
C126 C 0.41798(14) 0.45834(15) -0.3220(7) 0.0271(13) Uani 1 1 d . . .
C127 C 0.43305(14) 0.43315(14) -0.2107(8) 0.0289(14) Uani 1 1 d . . .
C128 C 0.45748(14) 0.44595(13) -0.0884(7) 0.0234(13) Uani 1 1 d . . .
F129 F 0.54445(7) 0.54157(7) 0.3077(4) 0.0288(8) Uani 1 1 d . . .
F130 F 0.52203(9) 0.59681(8) 0.5153(4) 0.0355(8) Uani 1 1 d . . .
F131 F 0.44843(9) 0.61944(8) 0.5198(4) 0.0402(9) Uani 1 1 d . . .
F132 F 0.39730(8) 0.58438(8) 0.3130(4) 0.0358(8) Uani 1 1 d . . .
F133 F 0.41824(7) 0.52909(8) 0.1157(4) 0.0326(8) Uani 1 1 d . . .
F134 F 0.45904(8) 0.54478(7) -0.1779(4) 0.0296(8) Uani 1 1 d . . .
F135 F 0.41218(8) 0.52084(8) -0.4178(4) 0.0357(8) Uani 1 1 d . . .
F136 F 0.39429(8) 0.44660(9) -0.4445(4) 0.0407(9) Uani 1 1 d . . .
F137 F 0.42415(8) 0.39617(8) -0.2215(5) 0.0394(8) Uani 1 1 d . . .
F138 F 0.47211(8) 0.41839(7) 0.0100(4) 0.0328(8) Uani 1 1 d . . .
B139 B 0.500000 0.000000 0.7929(11) 0.0192(19) Uani 1 2 d S T P
C140 C 0.53070(12) 0.02049(13) 0.6654(7) 0.0175(11) Uani 1 1 d . . .
C141 C 0.53756(13) 0.05870(13) 0.6470(7) 0.0211(12) Uani 1 1 d . . .
C142 C 0.56346(14) 0.07398(13) 0.5382(7) 0.0242(13) Uani 1 1 d . . .
C143 C 0.58412(14) 0.05080(14) 0.4348(7) 0.0246(13) Uani 1 1 d . . .
C144 C 0.57764(13) 0.01240(14) 0.4429(7) 0.0222(12) Uani 1 1 d . . .
C145 C 0.55144(14) -0.00132(13) 0.5541(7) 0.0238(12) Uani 1 1 d . . .
C146 C 0.47987(13) 0.03000(12) 0.9269(7) 0.0186(12) Uani 1 1 d . . .
C147 C 0.44149(13) 0.03545(13) 0.9519(7) 0.0205(12) Uani 1 1 d . . .
C148 C 0.42629(14) 0.05891(14) 1.0724(8) 0.0244(12) Uani 1 1 d . . .
C149 C 0.44954(15) 0.07751(13) 1.1827(7) 0.0254(13) Uani 1 1 d . . .
C150 C 0.48813(14) 0.07269(13) 1.1666(7) 0.0212(12) Uani 1 1 d . . .
C151 C 0.50184(13) 0.04967(13) 1.0410(7) 0.0211(12) Uani 1 1 d . . .
F152 F 0.51824(8) 0.08472(7) 0.7380(4) 0.0276(7) Uani 1 1 d . . .
F153 F 0.56856(8) 0.11173(7) 0.5287(4) 0.0317(8) Uani 1 1 d . . .
F154 F 0.60949(8) 0.06471(8) 0.3243(4) 0.0345(8) Uani 1 1 d . . .
F155 F 0.59753(8) -0.01119(8) 0.3421(4) 0.0320(8) Uani 1 1 d . . .
F156 F 0.54727(7) -0.03955(7) 0.5581(4) 0.0271(7) Uani 1 1 d . . .
F157 F 0.54024(7) 0.04672(7) 1.0325(4) 0.0270(7) Uani 1 1 d . . .
F158 F 0.51179(8) 0.09149(8) 1.2694(4) 0.0314(7) Uani 1 1 d . . .
F159 F 0.43584(8) 0.10037(7) 1.3025(4) 0.0329(8) Uani 1 1 d . . .
F160 F 0.38842(7) 0.06316(7) 1.0872(4) 0.0336(8) Uani 1 1 d . . .
F161 F 0.41548(7) 0.01691(8) 0.8566(4) 0.0283(8) Uani 1 1 d . . .

loop_
_atom_site_aniso_label
_atom_site_aniso_U_11
_atom_site_aniso_U_22
_atom_site_aniso_U_33
_atom_site_aniso_U_23
_atom_site_aniso_U_13
_atom_site_aniso_U_12
P1 0.0224(7) 0.0245(7) 0.0202(8) 0.0005(6) 0.0011(7) 0.0007(6)
C2 0.018(3) 0.014(2) 0.022(3) -0.001(2) 0.000(2) -0.001(2)
C3 0.020(3) 0.029(3) 0.015(3) 0.000(2) -0.002(2) -0.001(2)
C4 0.027(3) 0.046(3) 0.023(4) 0.002(3) -0.008(3) -0.001(3)
C5 0.030(3) 0.027(3) 0.031(4) 0.009(3) -0.003(3) 0.006(2)
C6 0.026(3) 0.037(3) 0.023(4) 0.005(3) -0.001(3) 0.003(2)
C7 0.022(3) 0.028(3) 0.012(3) 0.000(2) -0.001(2) 0.001(2)
C8 0.024(3) 0.027(3) 0.025(4) -0.001(2) 0.005(3) -0.002(2)
C9 0.033(3) 0.033(3) 0.024(4) -0.002(3) -0.001(3) 0.010(3)
N10 0.025(2) 0.016(2) 0.013(3) 0.0009(19) -0.001(2) -0.0009(17)
C11 0.018(3) 0.024(3) 0.006(3) -0.001(2) 0.000(2) -0.002(2)
C12 0.019(3) 0.029(3) 0.017(3) -0.001(2) 0.000(2) 0.004(2)
C13 0.026(3) 0.027(3) 0.017(3) 0.002(2) 0.001(2) 0.004(2)
C14 0.020(3) 0.029(3) 0.020(3) 0.001(2) -0.003(2) 0.001(2)
C15 0.020(3) 0.026(3) 0.018(3) -0.003(2) 0.001(2) -0.001(2)
C16 0.015(3) 0.026(3) 0.023(3) 0.000(2) 0.003(2) 0.004(2)
C17 0.030(3) 0.017(3) 0.027(4) 0.002(2) -0.005(3) 0.000(2)
C18 0.049(4) 0.019(3) 0.041(4) -0.005(3) -0.005(3) -0.002(3)
C19 0.032(3) 0.032(3) 0.032(4) 0.008(3) -0.001(3) -0.004(3)
C20 0.019(3) 0.023(3) 0.027(4) 0.002(2) -0.003(3) 0.000(2)
C21 0.026(3) 0.026(3) 0.031(4) -0.009(3) 0.004(3) -0.001(2)
C22 0.034(3) 0.025(3) 0.036(4) 0.002(3) 0.001(3) -0.011(2)
O23 0.032(2) 0.037(2) 0.028(3) 0.0010(18) -0.0037(19) 0.0006(17)
C24 0.017(3) 0.026(3) 0.021(3) 0.000(2) 0.001(2) -0.001(2)
C25 0.019(3) 0.027(3) 0.029(4) 0.001(3) 0.004(3) 0.001(2)
C26 0.024(3) 0.031(3) 0.036(4) -0.001(3) -0.003(3) 0.004(2)
C27 0.026(3) 0.031(3) 0.034(4) 0.001(3) 0.001(3) 0.013(2)
C28 0.034(3) 0.017(3) 0.038(4) -0.005(2) -0.003(3) 0.003(2)
C29 0.021(3) 0.026(3) 0.036(4) -0.003(3) -0.009(3) 0.001(2)
C30 0.014(3) 0.027(3) 0.025(3) 0.005(2) 0.000(2) 0.003(2)
C31 0.031(3) 0.034(3) 0.029(4) 0.002(3) 0.001(3) 0.005(3)
C32 0.026(3) 0.034(3) 0.034(4) 0.008(3) 0.006(3) 0.000(3)
C33 0.030(3) 0.026(3) 0.047(5) 0.013(3) -0.003(3) -0.005(2)
C34 0.025(3) 0.025(3) 0.045(4) -0.002(3) 0.000(3) -0.002(2)
C35 0.025(3) 0.031(3) 0.027(4) -0.005(3) -0.004(3) 0.001(2)
P36 0.0205(7) 0.0193(7) 0.0167(8) -0.0004(6) -0.0001(6) 0.0020(5)
C37 0.005(2) 0.019(3) 0.023(3) 0.002(2) -0.001(2) -0.0005(19)
C38 0.018(3) 0.026(3) 0.015(3) 0.000(2) 0.003(2) 0.001(2)
C39 0.026(3) 0.031(3) 0.027(4) -0.002(3) 0.008(3) 0.004(2)
C40 0.038(3) 0.022(3) 0.028(4) -0.006(2) -0.006(3) -0.005(2)
C41 0.023(3) 0.029(3) 0.017(3) -0.001(2) 0.000(2) 0.003(2)
C42 0.020(3) 0.022(3) 0.012(3) 0.000(2) -0.001(2) 0.001(2)
C43 0.022(3) 0.027(3) 0.017(3) 0.002(2) -0.001(2) 0.001(2)
C44 0.020(3) 0.032(3) 0.018(3) 0.005(2) 0.002(2) 0.001(2)
N45 0.010(2) 0.025(2) 0.016(3) -0.0023(19) -0.0015(19) 0.0001(17)
C46 0.024(3) 0.015(2) 0.013(3) 0.000(2) 0.001(2) 0.002(2)
C47 0.022(3) 0.015(2) 0.014(3) 0.002(2) -0.001(2) -0.001(2)
C48 0.020(3) 0.019(3) 0.019(3) 0.002(2) 0.001(2) 0.008(2)
C49 0.030(3) 0.016(3) 0.012(3) 0.000(2) -0.004(2) 0.001(2)
C50 0.021(3) 0.018(3) 0.017(3) -0.002(2) -0.005(2) -0.002(2)
C51 0.019(3) 0.016(2) 0.015(3) 0.009(2) 0.000(2) -0.002(2)
C52 0.020(3) 0.023(3) 0.021(3) -0.004(2) 0.003(2) 0.003(2)
C53 0.017(3) 0.036(3) 0.027(4) -0.005(3) 0.007(2) 0.003(2)
C54 0.025(3) 0.038(3) 0.023(4) 0.004(3) 0.006(3) -0.005(2)
C55 0.013(3) 0.018(3) 0.029(4) -0.009(2) 0.001(2) 0.001(2)
C56 0.020(3) 0.030(3) 0.040(4) -0.008(3) -0.011(3) 0.002(2)
C57 0.022(3) 0.037(3) 0.031(4) -0.004(3) 0.005(3) -0.006(2)
O58 0.026(2) 0.0211(18) 0.018(2) -0.0049(16) 0.0017(17) 0.0015(15)
C59 0.021(3) 0.015(2) 0.018(3) -0.002(2) 0.003(2) 0.002(2)
C60 0.027(3) 0.018(3) 0.041(4) -0.003(3) -0.005(3) 0.002(2)
C61 0.020(3) 0.029(3) 0.053(5) -0.005(3) 0.001(3) 0.006(2)
C62 0.023(3) 0.031(3) 0.043(4) -0.008(3) 0.005(3) 0.010(2)
C63 0.036(3) 0.018(3) 0.034(4) -0.004(2) 0.003(3) 0.004(2)
C64 0.021(3) 0.021(3) 0.025(3) 0.000(2) -0.001(2) 0.000(2)
C65 0.028(3) 0.017(3) 0.021(3) -0.004(2) 0.005(3) 0.001(2)
C66 0.023(3) 0.023(3) 0.044(4) -0.002(3) -0.004(3) 0.001(2)
C67 0.020(3) 0.035(3) 0.059(5) -0.009(3) -0.004(3) -0.002(3)
C68 0.028(3) 0.032(3) 0.059(5) -0.013(3) 0.020(3) -0.012(3)
C69 0.040(4) 0.025(3) 0.047(4) -0.002(3) 0.014(3) -0.009(3)
C70 0.038(3) 0.019(3) 0.031(4) -0.007(3) 0.010(3) 0.003(2)
B71 0.016(3) 0.017(3) 0.027(4) -0.002(3) 0.002(3) 0.001(2)
C72 0.012(2) 0.024(3) 0.021(3) -0.001(2) 0.000(2) 0.002(2)
C73 0.021(3) 0.017(3) 0.024(3) -0.001(2) 0.002(3) 0.002(2)
C74 0.016(3) 0.028(3) 0.035(4) 0.006(3) 0.003(3) -0.002(2)
C75 0.014(3) 0.035(3) 0.026(4) -0.001(3) 0.007(2) 0.002(2)
C76 0.020(3) 0.028(3) 0.020(3) -0.008(3) -0.002(2) 0.003(2)
C77 0.016(3) 0.023(3) 0.024(3) 0.001(2) -0.001(2) -0.003(2)
C78 0.010(2) 0.022(3) 0.023(3) -0.005(2) 0.000(2) -0.003(2)
C79 0.023(3) 0.021(3) 0.021(3) -0.005(2) 0.007(3) -0.007(2)
C80 0.020(3) 0.021(3) 0.033(4) 0.001(3) -0.002(3) -0.003(2)
C81 0.030(3) 0.022(3) 0.024(3) 0.003(2) 0.000(3) -0.007(2)
C82 0.024(3) 0.030(3) 0.022(3) -0.003(3) 0.004(3) -0.008(2)
C83 0.020(3) 0.018(3) 0.027(3) -0.001(2) 0.004(2) 0.003(2)
C84 0.013(3) 0.022(3) 0.025(3) -0.001(2) 0.005(2) 0.003(2)
C85 0.023(3) 0.030(3) 0.017(3) 0.004(2) 0.003(3) 0.002(2)
C86 0.018(3) 0.039(3) 0.030(4) -0.007(3) 0.000(3) -0.005(2)
C87 0.017(3) 0.042(3) 0.028(4) 0.003(3) 0.000(3) 0.007(2)
C88 0.027(3) 0.030(3) 0.022(3) 0.003(3) 0.002(3) 0.007(2)
C89 0.020(3) 0.020(3) 0.030(4) -0.004(2) 0.001(3) 0.003(2)
C90 0.017(3) 0.021(3) 0.021(3) 0.002(2) 0.010(2) -0.001(2)
C91 0.019(3) 0.024(3) 0.032(4) -0.002(3) 0.002(3) 0.001(2)
C92 0.034(3) 0.022(3) 0.028(4) -0.001(2) 0.008(3) 0.007(2)
C93 0.038(3) 0.028(3) 0.022(4) -0.005(3) 0.005(3) -0.007(3)
C94 0.024(3) 0.031(3) 0.026(4) -0.004(3) -0.003(3) -0.003(2)
C95 0.018(3) 0.020(3) 0.027(3) 0.000(2) 0.005(2) 0.004(2)
F96 0.0265(17) 0.0185(15) 0.039(2) -0.0055(14) 0.0103(15) -0.0033(13)
F97 0.0233(17) 0.0327(17) 0.059(3) -0.0058(17) 0.0164(17) -0.0108(14)
F98 0.0274(18) 0.050(2) 0.048(2) -0.0117(18) 0.0160(18) -0.0041(15)
F99 0.0292(18) 0.0372(18) 0.038(2) -0.0155(16) 0.0022(16) 0.0004(14)
F100 0.0230(16) 0.0302(17) 0.036(2) -0.0088(15) 0.0028(15) -0.0072(13)
F101 0.0205(16) 0.0267(15) 0.032(2) 0.0026(14) 0.0037(14) 0.0045(12)
F102 0.0317(17) 0.0220(15) 0.044(2) 0.0038(15) -0.0011(16) 0.0096(13)
F103 0.0396(19) 0.0287(17) 0.043(2) 0.0147(16) 0.0076(17) 0.0010(14)
F104 0.0317(18) 0.0405(18) 0.031(2) 0.0065(15) 0.0127(16) -0.0047(14)
F105 0.0189(16) 0.0325(16) 0.034(2) 0.0021(15) 0.0081(14) 0.0056(13)
F106 0.0299(17) 0.0278(16) 0.030(2) 0.0044(14) -0.0048(15) -0.0101(13)
F107 0.0277(17) 0.0469(19) 0.042(2) -0.0036(17) -0.0062(16) -0.0143(15)
F108 0.0312(18) 0.054(2) 0.042(2) 0.0042(18) -0.0140(17) 0.0008(16)
F109 0.042(2) 0.0398(19) 0.042(2) 0.0146(17) -0.0089(17) 0.0063(15)
F110 0.0262(17) 0.0247(16) 0.037(2) 0.0078(14) -0.0037(15) -0.0039(13)
F111 0.0224(17) 0.0363(17) 0.038(2) -0.0024(15) 0.0005(15) 0.0088(13)
F112 0.043(2) 0.0350(18) 0.048(2) -0.0087(16) 0.0080(18) 0.0163(15)
F113 0.055(2) 0.0350(18) 0.044(3) -0.0205(17) 0.0031(19) -0.0005(16)
F114 0.0322(19) 0.0418(18) 0.037(2) -0.0098(16) -0.0097(16) -0.0031(15)
F115 0.0236(16) 0.0246(15) 0.034(2) -0.0044(14) -0.0070(14) 0.0041(13)
B116 0.022(5) 0.020(4) 0.016(5) 0.000 0.000 -0.002(3)
C117 0.026(3) 0.015(3) 0.021(3) 0.002(2) 0.004(2) -0.004(2)
C118 0.023(3) 0.026(3) 0.028(4) 0.001(3) -0.004(3) -0.002(2)
C119 0.041(4) 0.020(3) 0.022(4) 0.003(2) -0.009(3) -0.010(2)
C120 0.037(3) 0.020(3) 0.025(4) -0.001(2) 0.004(3) 0.003(2)
C121 0.022(3) 0.025(3) 0.024(4) 0.002(2) 0.005(2) 0.002(2)
C122 0.024(3) 0.018(3) 0.027(4) 0.000(2) -0.005(3) -0.004(2)
C123 0.020(3) 0.026(3) 0.022(3) -0.001(2) 0.005(2) -0.001(2)
C124 0.020(3) 0.027(3) 0.030(4) -0.010(3) 0.004(3) -0.004(2)
C125 0.024(3) 0.034(3) 0.022(4) 0.003(3) 0.002(3) 0.001(2)
C126 0.018(3) 0.041(3) 0.022(4) -0.014(3) 0.000(3) -0.005(2)
C127 0.023(3) 0.027(3) 0.036(4) -0.007(3) 0.008(3) -0.006(2)
C128 0.023(3) 0.022(3) 0.025(4) -0.002(2) 0.003(3) 0.004(2)
F129 0.0207(16) 0.0290(16) 0.037(2) -0.0020(14) -0.0095(15) -0.0008(13)
F130 0.0439(19) 0.0259(16) 0.037(2) -0.0044(14) -0.0179(17) -0.0045(14)
F131 0.051(2) 0.0313(17) 0.039(2) -0.0113(16) 0.0014(17) 0.0045(15)
F132 0.0281(18) 0.0355(18) 0.044(2) -0.0059(16) 0.0089(16) 0.0059(14)
F133 0.0218(16) 0.0377(17) 0.038(2) -0.0090(16) -0.0023(15) -0.0028(13)
F134 0.0306(17) 0.0198(15) 0.038(2) 0.0023(14) -0.0059(15) -0.0028(13)
F135 0.0323(18) 0.0448(19) 0.030(2) 0.0049(16) -0.0051(16) 0.0018(14)
F136 0.0316(18) 0.059(2) 0.032(2) -0.0174(17) -0.0056(16) -0.0099(15)
F137 0.0408(19) 0.0302(17) 0.047(2) -0.0152(16) 0.0026(18) -0.0133(14)
F138 0.0399(19) 0.0193(15) 0.039(2) -0.0012(14) -0.0023(16) -0.0044(13)
B139 0.017(4) 0.020(4) 0.021(5) 0.000 0.000 0.001(3)
C140 0.012(3) 0.023(3) 0.017(3) 0.002(2) -0.002(2) -0.001(2)
C141 0.013(3) 0.025(3) 0.025(3) -0.001(2) -0.003(2) 0.001(2)
C142 0.022(3) 0.019(3) 0.031(4) 0.003(2) -0.003(3) -0.002(2)
C143 0.017(3) 0.034(3) 0.023(4) 0.001(3) 0.003(2) -0.006(2)
C144 0.011(3) 0.038(3) 0.018(3) -0.004(3) 0.000(2) 0.007(2)
C145 0.021(3) 0.022(3) 0.028(4) -0.002(2) -0.006(3) 0.001(2)
C146 0.019(3) 0.012(2) 0.025(3) 0.002(2) 0.000(2) 0.005(2)
C147 0.018(3) 0.018(3) 0.025(3) 0.005(2) -0.002(2) -0.005(2)
C148 0.020(3) 0.027(3) 0.027(3) 0.006(3) 0.005(3) 0.008(2)
C149 0.033(3) 0.020(3) 0.023(4) 0.004(2) 0.008(3) 0.006(2)
C150 0.029(3) 0.015(3) 0.019(3) 0.001(2) -0.005(3) 0.002(2)
C151 0.014(3) 0.020(3) 0.030(4) 0.003(2) -0.001(2) 0.004(2)
F152 0.0281(16) 0.0175(15) 0.037(2) 0.0006(14) 0.0089(15) 0.0067(13)
F153 0.0330(18) 0.0220(16) 0.040(2) 0.0070(14) 0.0025(15) -0.0039(13)
F154 0.0282(18) 0.0466(19) 0.029(2) 0.0023(16) 0.0075(15) -0.0069(15)
F155 0.0261(17) 0.0412(18) 0.029(2) -0.0130(15) 0.0067(14) 0.0037(14)
F156 0.0234(16) 0.0205(15) 0.037(2) -0.0048(14) -0.0003(15) 0.0013(12)
F157 0.0179(16) 0.0286(16) 0.035(2) -0.0049(14) -0.0034(14) 0.0040(12)
F158 0.0371(18) 0.0288(16) 0.028(2) -0.0062(14) -0.0067(17) 0.0052(14)
F159 0.0426(19) 0.0292(17) 0.027(2) -0.0012(14) 0.0115(16) 0.0119(14)
F160 0.0216(16) 0.0355(17) 0.044(2) 0.0019(16) 0.0121(16) 0.0099(13)
F161 0.0171(15) 0.0315(17) 0.036(2) 0.0006(15) 0.0003(14) 0.0028(13)

loop_
_atom_type_symbol
_atom_type_description
_atom_type_scat_dispersion_real
_atom_type_scat_dispersion_imag
_atom_type_scat_source
C C 0.0033 0.0016 'International Tables Vol C Tables 4.2.6.8 and 6.1.1.4'
H H 0.0000 0.0000 'International Tables Vol C Tables 4.2.6.8 and 6.1.1.4'
B B 0.0013 0.0007 'International Tables Vol C Tables 4.2.6.8 and 6.1.1.4'
N N 0.0061 0.0033 'International Tables Vol C Tables 4.2.6.8 and 6.1.1.4'
O O 0.0106 0.0060 'International Tables Vol C Tables 4.2.6.8 and 6.1.1.4'
F F 0.0171 0.0103 'International Tables Vol C Tables 4.2.6.8 and 6.1.1.4'
P P 0.1023 0.0942 'International Tables Vol C Tables 4.2.6.8 and 6.1.1.4'

loop_
_geom_angle_atom_site_label_1
_geom_angle_atom_site_label_2
_geom_angle_atom_site_label_3
_geom_angle
_geom_angle_site_symmetry_1
_geom_angle_site_symmetry_3
O23 P1 C30 114.6(2) . .
O23 P1 C24 112.4(2) . .
C30 P1 C24 109.7(2) . .
O23 P1 C2 111.2(2) . .
C30 P1 C2 104.3(2) . .
C24 P1 C2 103.8(2) . .
N10 C2 C3 111.4(4) . .
N10 C2 P1 121.3(4) . .
C3 C2 P1 127.3(3) . .
C2 C3 C6 102.1(4) . .
C2 C3 C4 117.7(4) . .
C6 C3 C4 110.3(4) . .
C2 C3 C5 107.9(4) . .
C6 C3 C5 111.9(4) . .
C4 C3 C5 106.9(4) . .
C3 C4 H4A 109.5 . .
C3 C4 H4B 109.5 . .
H4A C4 H4B 109.5 . .
C3 C4 H4C 109.5 . .
H4A C4 H4C 109.5 . .
H4B C4 H4C 109.5 . .
C3 C5 H5A 109.5 . .
C3 C5 H5B 109.5 . .
H5A C5 H5B 109.5 . .
C3 C5 H5C 109.5 . .
H5A C5 H5C 109.5 . .
H5B C5 H5C 109.5 . .
C7 C6 C3 107.0(5) . .
C7 C6 H6A 110.3 . .
C3 C6 H6A 110.3 . .
C7 C6 H6AB 110.3 . .
C3 C6 H6AB 110.3 . .
H6A C6 H6AB 108.6 . .
C9 C7 C6 110.2(4) . .
C9 C7 C8 110.0(4) . .
C6 C7 C8 115.3(4) . .
C9 C7 N10 110.2(4) . .
C6 C7 N10 101.2(4) . .
C8 C7 N10 109.5(4) . .
C7 C8 H8A 109.5 . .
C7 C8 H8B 109.5 . .
H8A C8 H8B 109.5 . .
C7 C8 H8C 109.5 . .
H8A C8 H8C 109.5 . .
H8B C8 H8C 109.5 . .
C7 C9 H9A 109.5 . .
C7 C9 H9B 109.5 . .
H9A C9 H9B 109.5 . .
C7 C9 H9C 109.5 . .
H9A C9 H9C 109.5 . .
H9B C9 H9C 109.5 . .
C2 N10 C11 129.3(4) . .
C2 N10 C7 112.8(4) . .
C11 N10 C7 117.8(3) . .
C16 C11 C12 122.6(5) . .
C16 C11 N10 119.3(4) . .
C12 C11 N10 117.6(4) . .
C13 C12 C11 117.0(5) . .
C13 C12 C17 116.4(4) . .
C11 C12 C17 126.4(4) . .
C14 C13 C12 122.0(5) . .
C14 C13 H13 119.0 . .
C12 C13 H13 119.0 . .
C15 C14 C13 118.4(5) . .
C15 C14 H14 120.8 . .
C13 C14 H14 120.8 . .
C14 C15 C16 122.8(5) . .
C14 C15 H15 118.6 . .
C16 C15 H15 118.6 . .
C15 C16 C11 117.1(4) . .
C15 C16 C20 116.3(4) . .
C11 C16 C20 126.4(4) . .
C12 C17 C18 113.4(4) . .
C12 C17 C19 109.6(4) . .
C18 C17 C19 109.3(4) . .
C12 C17 H17 108.1 . .
C18 C17 H17 108.1 . .
C19 C17 H17 108.1 . .
C17 C18 H18A 109.5 . .
C17 C18 H18B 109.5 . .
H18A C18 H18B 109.5 . .
C17 C18 H18C 109.5 . .
H18A C18 H18C 109.5 . .
H18B C18 H18C 109.5 . .
C17 C19 H19A 109.5 . .
C17 C19 H19B 109.5 . .
H19A C19 H19B 109.5 . .
C17 C19 H19C 109.5 . .
H19A C19 H19C 109.5 . .
H19B C19 H19C 109.5 . .
C21 C20 C22 107.7(4) . .
C21 C20 C16 108.9(4) . .
C22 C20 C16 114.1(4) . .
C21 C20 H20 108.7 . .
C22 C20 H20 108.7 . .
C16 C20 H20 108.7 . .
C20 C21 H21A 109.5 . .
C20 C21 H21B 109.5 . .
H21A C21 H21B 109.5 . .
C20 C21 H21C 109.5 . .
H21A C21 H21C 109.5 . .
H21B C21 H21C 109.5 . .
C20 C22 H22A 109.5 . .
C20 C22 H22B 109.5 . .
H22A C22 H22B 109.5 . .
C20 C22 H22C 109.5 . .
H22A C22 H22C 109.5 . .
H22B C22 H22C 109.5 . .
C25 C24 C29 119.4(4) . .
C25 C24 P1 123.5(4) . .
C29 C24 P1 117.1(4) . .
C26 C25 C24 119.9(5) . .
C26 C25 H25 120.0 . .
C24 C25 H25 120.0 . .
C27 C26 C25 120.0(5) . .
C27 C26 H26 120.0 . .
C25 C26 H26 120.0 . .
C28 C27 C26 120.5(5) . .
C28 C27 H27 119.7 . .
C26 C27 H27 119.7 . .
C27 C28 C29 119.9(5) . .
C27 C28 H28 120.1 . .
C29 C28 H28 120.1 . .
C28 C29 C24 120.1(5) . .
C28 C29 H29 120.0 . .
C24 C29 H29 120.0 . .
C35 C30 C31 118.8(5) . .
C35 C30 P1 124.3(4) . .
C31 C30 P1 116.4(4) . .
C32 C31 C30 121.1(5) . .
C32 C31 H31 119.4 . .
C30 C31 H31 119.4 . .
C31 C32 C33 119.6(5) . .
C31 C32 H32 120.2 . .
C33 C32 H32 120.2 . .
C34 C33 C32 120.9(5) . .
C34 C33 H33 119.5 . .
C32 C33 H33 119.5 . .
C33 C34 C35 119.0(5) . .
C33 C34 H34 120.5 . .
C35 C34 H34 120.5 . .
C30 C35 C34 120.6(5) . .
C30 C35 H35 119.7 . .
C34 C35 H35 119.7 . .
O58 P36 C65 115.8(2) . .
O58 P36 C59 112.4(2) . .
C65 P36 C59 108.8(2) . .
O58 P36 C37 110.4(2) . .
C65 P36 C37 104.0(2) . .
C59 P36 C37 104.5(2) . .
N45 C37 C38 111.5(4) . .
N45 C37 P36 121.4(4) . .
C38 C37 P36 127.0(3) . .
C37 C38 C41 101.3(4) . .
C37 C38 C40 117.0(4) . .
C41 C38 C40 109.6(4) . .
C37 C38 C39 108.7(4) . .
C41 C38 C39 112.9(4) . .
C40 C38 C39 107.5(4) . .
C38 C39 H39A 109.5 . .
C38 C39 H39B 109.5 . .
H39A C39 H39B 109.5 . .
C38 C39 H39C 109.5 . .
H39A C39 H39C 109.5 . .
H39B C39 H39C 109.5 . .
C38 C40 H40A 109.5 . .
C38 C40 H40B 109.5 . .
H40A C40 H40B 109.5 . .
C38 C40 H40C 109.5 . .
H40A C40 H40C 109.5 . .
H40B C40 H40C 109.5 . .
C42 C41 C38 107.1(4) . .
C42 C41 H41A 110.3 . .
C38 C41 H41A 110.3 . .
C42 C41 H41B 110.3 . .
C38 C41 H41B 110.3 . .
H41A C41 H41B 108.5 . .
C41 C42 C43 112.1(4) . .
C41 C42 C44 114.8(4) . .
C43 C42 C44 108.8(4) . .
C41 C42 N45 100.4(4) . .
C43 C42 N45 111.2(4) . .
C44 C42 N45 109.4(4) . .
C42 C43 H43A 109.5 . .
C42 C43 H43B 109.5 . .
H43A C43 H43B 109.5 . .
C42 C43 H43C 109.5 . .
H43A C43 H43C 109.5 . .
H43B C43 H43C 109.5 . .
C42 C44 H44A 109.5 . .
C42 C44 H44B 109.5 . .
H44A C44 H44B 109.5 . .
C42 C44 H44C 109.5 . .
H44A C44 H44C 109.5 . .
H44B C44 H44C 109.5 . .
C37 N45 C46 129.9(4) . .
C37 N45 C42 112.4(4) . .
C46 N45 C42 117.7(3) . .
C47 C46 C51 123.1(4) . .
C47 C46 N45 117.8(4) . .
C51 C46 N45 118.8(4) . .
C48 C47 C46 117.4(4) . .
C48 C47 C52 117.1(4) . .
C46 C47 C52 125.4(4) . .
C49 C48 C47 121.5(4) . .
C49 C48 H48 119.3 . .
C47 C48 H48 119.3 . .
C50 C49 C48 119.8(5) . .
C50 C49 H49 120.1 . .
C48 C49 H49 120.1 . .
C49 C50 C51 122.0(4) . .
C49 C50 H50 119.0 . .
C51 C50 H50 119.0 . .
C50 C51 C46 116.2(4) . .
C50 C51 C55 116.1(4) . .
C46 C51 C55 127.5(4) . .
C47 C52 C53 112.9(4) . .
C47 C52 C54 110.0(4) . .
C53 C52 C54 109.0(4) . .
C47 C52 H52 108.3 . .
C53 C52 H52 108.3 . .
C54 C52 H52 108.3 . .
C52 C53 H53A 109.5 . .
C52 C53 H53B 109.5 . .
H53A C53 H53B 109.5 . .
C52 C53 H53C 109.5 . .
H53A C53 H53C 109.5 . .
H53B C53 H53C 109.5 . .
C52 C54 H54A 109.5 . .
C52 C54 H54B 109.5 . .
H54A C54 H54B 109.5 . .
C52 C54 H54C 109.5 . .
H54A C54 H54C 109.5 . .
H54B C54 H54C 109.5 . .
C51 C55 C56 108.9(4) . .
C51 C55 C57 113.1(4) . .
C56 C55 C57 108.1(4) . .
C51 C55 H55 108.9 . .
C56 C55 H55 108.9 . .
C57 C55 H55 108.9 . .
C55 C56 H56A 109.5 . .
C55 C56 H56B 109.5 . .
H56A C56 H56B 109.5 . .
C55 C56 H56C 109.5 . .
H56A C56 H56C 109.5 . .
H56B C56 H56C 109.5 . .
C55 C57 H57A 109.5 . .
C55 C57 H57B 109.5 . .
H57A C57 H57B 109.5 . .
C55 C57 H57C 109.5 . .
H57A C57 H57C 109.5 . .
H57B C57 H57C 109.5 . .
C60 C59 C64 119.0(4) . .
C60 C59 P36 116.7(3) . .
C64 C59 P36 124.3(4) . .
C61 C60 C59 120.5(5) . .
C61 C60 H60 119.7 . .
C59 C60 H60 119.7 . .
C62 C61 C60 119.8(5) . .
C62 C61 H61 120.1 . .
C60 C61 H61 120.1 . .
C61 C62 C63 120.3(5) . .
C61 C62 H62 119.8 . .
C63 C62 H62 119.8 . .
C62 C63 C64 119.9(5) . .
C62 C63 H63 120.1 . .
C64 C63 H63 120.1 . .
C63 C64 C59 120.4(5) . .
C63 C64 H64 119.8 . .
C59 C64 H64 119.8 . .
C66 C65 C70 118.6(5) . .
C66 C65 P36 124.4(4) . .
C70 C65 P36 116.6(4) . .
C67 C66 C65 119.8(5) . .
C67 C66 H66 120.1 . .
C65 C66 H66 120.1 . .
C68 C67 C66 120.3(6) . .
C68 C67 H67 119.8 . .
C66 C67 H67 119.8 . .
C69 C68 C67 121.0(5) . .
C69 C68 H68 119.5 . .
C67 C68 H68 119.5 . .
C68 C69 C70 119.5(6) . .
C68 C69 H69 120.2 . .
C70 C69 H69 120.2 . .
C69 C70 C65 120.7(5) . .
C69 C70 H70 119.7 . .
C65 C70 H70 119.7 . .
C78 B71 C90 104.4(5) . .
C78 B71 C72 111.8(4) . .
C90 B71 C72 113.0(4) . .
C78 B71 C84 112.7(4) . .
C90 B71 C84 112.9(4) . .
C72 B71 C84 102.3(4) . .
C73 C72 C77 112.9(4) . .
C73 C72 B71 128.0(4) . .
C77 C72 B71 119.0(4) . .
F96 C73 C74 114.6(4) . .
F96 C73 C72 120.7(4) . .
C74 C73 C72 124.7(5) . .
F97 C74 C75 120.3(5) . .
F97 C74 C73 120.5(5) . .
C75 C74 C73 119.1(4) . .
C74 C75 C76 120.1(5) . .
C74 C75 F98 120.2(4) . .
C76 C75 F98 119.6(5) . .
F99 C76 C75 120.5(5) . .
F99 C76 C77 120.5(4) . .
C75 C76 C77 119.0(5) . .
F100 C77 C72 120.2(4) . .
F100 C77 C76 115.6(4) . .
C72 C77 C76 124.1(4) . .
C79 C78 C83 111.7(5) . .
C79 C78 B71 127.9(4) . .
C83 C78 B71 120.1(4) . .
F101 C79 C80 113.9(4) . .
F101 C79 C78 120.9(4) . .
C80 C79 C78 125.3(5) . .
F102 C80 C81 119.9(5) . .
F102 C80 C79 120.6(5) . .
C81 C80 C79 119.4(5) . .
F103 C81 C82 120.8(5) . .
F103 C81 C80 120.7(4) . .
C82 C81 C80 118.5(5) . .
F104 C82 C83 120.6(4) . .
F104 C82 C81 119.3(5) . .
C83 C82 C81 120.0(5) . .
F105 C83 C82 116.7(4) . .
F105 C83 C78 118.3(4) . .
C82 C83 C78 125.0(4) . .
C89 C84 C85 112.2(5) . .
C89 C84 B71 120.0(4) . .
C85 C84 B71 127.8(4) . .
F106 C85 C86 114.7(4) . .
F106 C85 C84 120.6(4) . .
C86 C85 C84 124.6(5) . .
F107 C86 C87 120.0(5) . .
F107 C86 C85 120.6(5) . .
C87 C86 C85 119.4(5) . .
F108 C87 C86 119.9(5) . .
F108 C87 C88 120.8(5) . .
C86 C87 C88 119.2(5) . .
F109 C88 C87 119.7(5) . .
F109 C88 C89 121.4(5) . .
C87 C88 C89 118.9(5) . .
F110 C89 C88 115.6(4) . .
F110 C89 C84 118.8(4) . .
C88 C89 C84 125.6(5) . .
C91 C90 C95 112.4(5) . .
C91 C90 B71 128.4(5) . .
C95 C90 B71 119.1(4) . .
F111 C91 C92 115.3(4) . .
F111 C91 C90 120.8(5) . .
C92 C91 C90 123.8(5) . .
F112 C92 C93 118.7(5) . .
F112 C92 C91 120.2(5) . .
C93 C92 C91 121.1(5) . .
F113 C93 C92 121.9(5) . .
F113 C93 C94 120.3(5) . .
C92 C93 C94 117.7(5) . .
F114 C94 C95 121.2(5) . .
F114 C94 C93 119.2(5) . .
C95 C94 C93 119.6(5) . .
F115 C95 C94 115.6(4) . .
F115 C95 C90 118.9(4) . .
C94 C95 C90 125.3(4) . .
C117 B116 C117 105.8(6) . 2_665
C117 B116 C123 113.2(2) . .
C117 B116 C123 112.2(2) 2_665 .
C117 B116 C123 112.2(2) . 2_665
C117 B116 C123 113.2(2) 2_665 2_665
C123 B116 C123 100.4(6) . 2_665
C122 C117 C118 112.1(4) . .
C122 C117 B116 127.7(4) . .
C118 C117 B116 120.1(4) . .
F129 C118 C119 116.7(5) . .
F129 C118 C117 118.2(5) . .
C119 C118 C117 125.0(5) . .
F130 C119 C118 120.6(5) . .
F130 C119 C120 119.9(5) . .
C118 C119 C120 119.6(5) . .
F131 C120 C121 121.0(5) . .
F131 C120 C119 120.1(5) . .
C121 C120 C119 118.9(5) . .
F132 C121 C120 120.9(5) . .
F132 C121 C122 119.4(5) . .
C120 C121 C122 119.7(5) . .
F133 C122 C117 121.0(4) . .
F133 C122 C121 114.5(4) . .
C117 C122 C121 124.5(5) . .
C128 C123 C124 112.6(5) . .
C128 C123 B116 127.2(4) . .
C124 C123 B116 119.8(4) . .
F134 C124 C125 116.2(5) . .
F134 C124 C123 119.3(5) . .
C125 C124 C123 124.4(5) . .
F135 C125 C124 120.9(5) . .
F135 C125 C126 119.3(5) . .
C124 C125 C126 119.9(5) . .
F136 C126 C127 120.5(5) . .
F136 C126 C125 120.4(5) . .
C127 C126 C125 119.1(5) . .
F137 C127 C126 120.2(5) . .
F137 C127 C128 120.8(5) . .
C126 C127 C128 119.1(5) . .
F138 C128 C127 114.1(4) . .
F138 C128 C123 120.8(5) . .
C127 C128 C123 125.0(5) . .
C140 B139 C140 104.6(6) 2_655 .
C140 B139 C146 113.1(2) 2_655 2_655
C140 B139 C146 113.0(2) . 2_655
C140 B139 C146 113.0(2) 2_655 .
C140 B139 C146 113.1(2) . .
C146 B139 C146 100.6(6) 2_655 .
C141 C140 C145 112.7(5) . .
C141 C140 B139 127.6(4) . .
C145 C140 B139 119.6(4) . .
F152 C141 C142 113.8(4) . .
F152 C141 C140 121.3(4) . .
C142 C141 C140 124.8(5) . .
F153 C142 C141 121.0(5) . .
F153 C142 C143 119.2(5) . .
C141 C142 C143 119.8(4) . .
F154 C143 C142 121.6(4) . .
F154 C143 C144 120.1(5) . .
C142 C143 C144 118.3(5) . .
F155 C144 C145 120.9(4) . .
F155 C144 C143 119.6(5) . .
C145 C144 C143 119.5(5) . .
F156 C145 C144 116.2(5) . .
F156 C145 C140 118.9(5) . .
C144 C145 C140 124.9(5) . .
C151 C146 C147 112.8(5) . .
C151 C146 B139 120.0(4) . .
C147 C146 B139 126.9(4) . .
F161 C147 C148 114.4(4) . .
F161 C147 C146 121.1(5) . .
C148 C147 C146 124.5(5) . .
F160 C148 C149 119.1(5) . .
F160 C148 C147 121.0(5) . .
C149 C148 C147 120.0(5) . .
F159 C149 C148 121.8(5) . .
F159 C149 C150 119.9(5) . .
C148 C149 C150 118.4(5) . .
F158 C150 C151 120.8(4) . .
F158 C150 C149 119.9(4) . .
C151 C150 C149 119.3(5) . .
F157 C151 C150 115.6(4) . .
F157 C151 C146 119.3(4) . .
C150 C151 C146 125.1(5) . .

loop_
_geom_bond_atom_site_label_1
_geom_bond_atom_site_label_2
_geom_bond_distance
_geom_bond_site_symmetry_2
P1 O23 1.469(4) .
P1 C30 1.791(5) .
P1 C24 1.799(5) .
P1 C2 1.881(5) .
C2 N10 1.296(6) .
C2 C3 1.524(7) .
C3 C6 1.537(7) .
C3 C4 1.545(7) .
C3 C5 1.556(6) .
C4 H4A 0.9800 .
C4 H4B 0.9800 .
C4 H4C 0.9800 .
C5 H5A 0.9800 .
C5 H5B 0.9800 .
C5 H5C 0.9800 .
C6 C7 1.521(7) .
C6 H6A 0.9900 .
C6 H6AB 0.9900 .
C7 C9 1.515(6) .
C7 C8 1.531(6) .
C7 N10 1.553(7) .
C8 H8A 0.9800 .
C8 H8B 0.9800 .
C8 H8C 0.9800 .
C9 H9A 0.9800 .
C9 H9B 0.9800 .
C9 H9C 0.9800 .
N10 C11 1.488(6) .
C11 C16 1.399(6) .
C11 C12 1.403(6) .
C12 C13 1.399(7) .
C12 C17 1.517(7) .
C13 C14 1.393(7) .
C13 H13 0.9500 .
C14 C15 1.382(6) .
C14 H14 0.9500 .
C15 C16 1.389(7) .
C15 H15 0.9500 .
C16 C20 1.541(6) .
C17 C18 1.529(7) .
C17 C19 1.547(7) .
C17 H17 1.0000 .
C18 H18A 0.9800 .
C18 H18B 0.9800 .
C18 H18C 0.9800 .
C19 H19A 0.9800 .
C19 H19B 0.9800 .
C19 H19C 0.9800 .
C20 C21 1.534(7) .
C20 C22 1.535(7) .
C20 H20 1.0000 .
C21 H21A 0.9800 .
C21 H21B 0.9800 .
C21 H21C 0.9800 .
C22 H22A 0.9800 .
C22 H22B 0.9800 .
C22 H22C 0.9800 .
C24 C25 1.394(7) .
C24 C29 1.398(7) .
C25 C26 1.387(7) .
C25 H25 0.9500 .
C26 C27 1.383(7) .
C26 H26 0.9500 .
C27 C28 1.380(7) .
C27 H27 0.9500 .
C28 C29 1.387(7) .
C28 H28 0.9500 .
C29 H29 0.9500 .
C30 C35 1.393(7) .
C30 C31 1.399(7) .
C31 C32 1.376(7) .
C31 H31 0.9500 .
C32 C33 1.401(8) .
C32 H32 0.9500 .
C33 C34 1.376(8) .
C33 H33 0.9500 .
C34 C35 1.414(7) .
C34 H34 0.9500 .
C35 H35 0.9500 .
P36 O58 1.472(4) .
P36 C65 1.792(5) .
P36 C59 1.799(5) .
P36 C37 1.884(5) .
C37 N45 1.297(6) .
C37 C38 1.520(7) .
C38 C41 1.527(7) .
C38 C40 1.547(6) .
C38 C39 1.556(6) .
C39 H39A 0.9800 .
C39 H39B 0.9800 .
C39 H39C 0.9800 .
C40 H40A 0.9800 .
C40 H40B 0.9800 .
C40 H40C 0.9800 .
C41 C42 1.515(7) .
C41 H41A 0.9900 .
C41 H41B 0.9900 .
C42 C43 1.527(6) .
C42 C44 1.529(6) .
C42 N45 1.552(7) .
C43 H43A 0.9800 .
C43 H43B 0.9800 .
C43 H43C 0.9800 .
C44 H44A 0.9800 .
C44 H44B 0.9800 .
C44 H44C 0.9800 .
N45 C46 1.491(6) .
C46 C47 1.406(6) .
C46 C51 1.413(6) .
C47 C48 1.389(7) .
C47 C52 1.524(6) .
C48 C49 1.388(6) .
C48 H48 0.9500 .
C49 C50 1.383(6) .
C49 H49 0.9500 .
C50 C51 1.402(6) .
C50 H50 0.9500 .
C51 C55 1.520(6) .
C52 C53 1.535(6) .
C52 C54 1.539(7) .
C52 H52 1.0000 .
C53 H53A 0.9800 .
C53 H53B 0.9800 .
C53 H53C 0.9800 .
C54 H54A 0.9800 .
C54 H54B 0.9800 .
C54 H54C 0.9800 .
C55 C56 1.536(7) .
C55 C57 1.538(7) .
C55 H55 1.0000 .
C56 H56A 0.9800 .
C56 H56B 0.9800 .
C56 H56C 0.9800 .
C57 H57A 0.9800 .
C57 H57B 0.9800 .
C57 H57C 0.9800 .
C59 C60 1.390(6) .
C59 C64 1.393(6) .
C60 C61 1.384(7) .
C60 H60 0.9500 .
C61 C62 1.379(7) .
C61 H61 0.9500 .
C62 C63 1.381(7) .
C62 H62 0.9500 .
C63 C64 1.381(7) .
C63 H63 0.9500 .
C64 H64 0.9500 .
C65 C66 1.393(7) .
C65 C70 1.403(7) .
C66 C67 1.382(7) .
C66 H66 0.9500 .
C67 C68 1.374(8) .
C67 H67 0.9500 .
C68 C69 1.367(8) .
C68 H68 0.9500 .
C69 C70 1.378(7) .
C69 H69 0.9500 .
C70 H70 0.9500 .
B71 C78 1.640(8) .
B71 C90 1.652(8) .
B71 C72 1.663(7) .
B71 C84 1.670(8) .
C72 C73 1.386(6) .
C72 C77 1.388(7) .
C73 F96 1.364(5) .
C73 C74 1.384(7) .
C74 F97 1.353(5) .
C74 C75 1.357(7) .
C75 C76 1.362(6) .
C75 F98 1.367(6) .
C76 F99 1.354(5) .
C76 C77 1.394(7) .
C77 F100 1.359(5) .
C78 C79 1.392(6) .
C78 C83 1.404(7) .
C79 F101 1.361(5) .
C79 C80 1.380(7) .
C80 F102 1.345(5) .
C80 C81 1.376(7) .
C81 F103 1.349(6) .
C81 C82 1.375(7) .
C82 F104 1.358(6) .
C82 C83 1.367(7) .
C83 F105 1.367(5) .
C84 C89 1.385(7) .
C84 C85 1.393(6) .
C85 F106 1.367(5) .
C85 C86 1.382(7) .
C86 F107 1.351(5) .
C86 C87 1.369(7) .
C87 F108 1.359(6) .
C87 C88 1.371(7) .
C88 F109 1.349(6) .
C88 C89 1.377(7) .
C89 F110 1.368(5) .
C90 C91 1.396(6) .
C90 C95 1.398(7) .
C91 F111 1.350(6) .
C91 C92 1.375(7) .
C92 F112 1.360(5) .
C92 C93 1.371(8) .
C93 F113 1.344(6) .
C93 C94 1.387(7) .
C94 F114 1.356(6) .
C94 C95 1.364(7) .
C95 F115 1.363(5) .
B116 C117 1.644(7) .
B116 C117 1.644(7) 2_665
B116 C123 1.673(8) .
B116 C123 1.673(8) 2_665
C117 C122 1.390(7) .
C117 C118 1.392(7) .
C118 F129 1.371(5) .
C118 C119 1.373(7) .
C119 F130 1.358(6) .
C119 C120 1.377(7) .
C120 F131 1.345(6) .
C120 C121 1.355(7) .
C121 F132 1.354(5) .
C121 C122 1.392(7) .
C122 F133 1.355(5) .
C123 C128 1.382(6) .
C123 C124 1.394(7) .
C124 F134 1.363(5) .
C124 C125 1.366(7) .
C125 F135 1.358(6) .
C125 C126 1.369(7) .
C126 F136 1.351(6) .
C126 C127 1.366(8) .
C127 F137 1.351(5) .
C127 C128 1.378(7) .
C128 F138 1.355(6) .
B139 C140 1.654(7) 2_655
B139 C140 1.654(7) .
B139 C146 1.665(7) 2_655
B139 C146 1.666(7) .
C140 C141 1.385(6) .
C140 C145 1.386(7) .
C141 F152 1.358(5) .
C141 C142 1.372(7) .
C142 F153 1.353(5) .
C142 C143 1.373(7) .
C143 F154 1.350(6) .
C143 C144 1.383(6) .
C144 F155 1.355(5) .
C144 C145 1.370(7) .
C145 F156 1.364(5) .
C146 C151 1.383(7) .
C146 C147 1.388(6) .
C147 F161 1.362(5) .
C147 C148 1.377(7) .
C148 F160 1.356(5) .
C148 C149 1.372(7) .
C149 F159 1.341(6) .
C149 C150 1.384(7) .
C150 F158 1.347(6) .
C150 C151 1.377(7) .
C151 F157 1.366(5) .
